data_7701350
loop_
_publ_author_name
'Diteepeng, Nichabhat'
'Buffet, Jean-Charles'
'Turner, Zo\"e R'
'O'Hare, Dermot'

_publ_section_title
;
 Constrained geometry scandium permethylindenyl complexes for the
 ring-opening polymerisation of l- and rac-lactide.
;
_journal_issue 42
_journal_name_full 'Dalton transactions (Cambridge, England : 2003)'
_journal_page_first 16099
_journal_page_last 16107
_journal_paper_doi 10.1039/c9dt03450a
_journal_volume 48
_journal_year 2019
_chemical_formula_moiety 'C25 H45 B N O Sc Si'
_chemical_formula_sum 'C25 H45 B N O Sc Si'
_chemical_formula_weight 459.48
_chemical_properties_physical Air-sensitive,Moisture-sensitive
_space_group_crystal_system monoclinic
_space_group_IT_number 14
_space_group_name_Hall '-P 2ybc'
_space_group_name_H-M_alt 'P 1 21/c 1'
_symmetry_space_group_name_Hall '-P 2ybc'
_symmetry_space_group_name_H-M 'P 1 21/c 1'
_atom_sites_solution_hydrogens mixed
_audit_creation_method SHELXL-2014
_audit_update_record
;
2019-06-18 deposited with the CCDC.    2019-10-09 downloaded from the CCDC.
;
_cell_angle_alpha 90
_cell_angle_beta 103.5450(10)
_cell_angle_gamma 90
_cell_formula_units_Z 4
_cell_length_a 8.69500(10)
_cell_length_b 18.2950(2)
_cell_length_c 17.0861(2)
_cell_measurement_reflns_used 14427
_cell_measurement_temperature 150(2)
_cell_measurement_theta_max 76.5580
_cell_measurement_theta_min 3.5910
_cell_volume 2642.37(5)
_computing_cell_refinement 'CrysAlisPro 1.171.39.46 (Rigaku OD, 2018)'
_computing_data_collection 'CrysAlisPro 1.171.39.46 (Rigaku OD, 2018)'
_computing_data_reduction 'CrysAlisPro 1.171.39.46 (Rigaku OD, 2018)'
_computing_molecular_graphics
;
ORTEP3 for Windows. Farrugia, L. J. J. Appl. Cryst. 1997, 30, 565.
;
_computing_structure_refinement 'SHELXL-2014 (Sheldrick, 2014)'
_computing_structure_solution
;
SUPERFLIP 
Palatinus, L.; Chapuis, G. J. Appl. Cryst. 2007, 40, 786-790.
;
_diffrn_ambient_environment N~2~
_diffrn_ambient_temperature 150.01(10)
_diffrn_detector 'CCD plate'
_diffrn_detector_area_resol_mean 10.5035
_diffrn_detector_type Atlas
_diffrn_measured_fraction_theta_full 1.000
_diffrn_measured_fraction_theta_max 1.000
_diffrn_measurement_device 'four-circle diffractometer'
_diffrn_measurement_device_type 'SuperNova, Dual, Cu at home/near, Atlas'
_diffrn_radiation_monochromator mirror
_diffrn_radiation_probe x-ray
_diffrn_radiation_type 'Cu K\a'
_diffrn_radiation_wavelength 1.54184
_diffrn_reflns_av_R_equivalents 0.0194
_diffrn_reflns_av_unetI/netI 0.0143
_diffrn_reflns_Laue_measured_fraction_full 1.000
_diffrn_reflns_Laue_measured_fraction_max 1.000
_diffrn_reflns_limit_h_max 10
_diffrn_reflns_limit_h_min -10
_diffrn_reflns_limit_k_max 17
_diffrn_reflns_limit_k_min -22
_diffrn_reflns_limit_l_max 21
_diffrn_reflns_limit_l_min -21
_diffrn_reflns_number 21867
_diffrn_reflns_point_group_measured_fraction_full 1.000
_diffrn_reflns_point_group_measured_fraction_max 1.000
_diffrn_reflns_theta_full 67.684
_diffrn_reflns_theta_max 74.494
_diffrn_reflns_theta_min 3.594
_diffrn_source 'micro-focus sealed X-ray tube'
_diffrn_source_type 'SuperNova (Cu) X-ray Source'
_exptl_absorpt_coefficient_mu 2.916
_exptl_absorpt_correction_T_max 1.00000
_exptl_absorpt_correction_T_min 0.83931
_exptl_absorpt_correction_type multi-scan
_exptl_absorpt_process_details
;
CrysAlisPro 1.171.39.46 (Rigaku Oxford Diffraction, 2018)
Empirical absorption correction using spherical harmonics,
 implemented in SCALE3 ABSPACK scaling algorithm.
;
_exptl_crystal_colour colourless
_exptl_crystal_density_diffrn 1.155
_exptl_crystal_description prism
_exptl_crystal_F_000 1000
_exptl_crystal_recrystallization_method 'Re-crystallisation from solvent: Benzene'
_exptl_crystal_size_max 0.321
_exptl_crystal_size_mid 0.208
_exptl_crystal_size_min 0.144
_refine_diff_density_max 0.272
_refine_diff_density_min -0.240
_refine_diff_density_rms 0.040
_refine_ls_extinction_method none
_refine_ls_goodness_of_fit_ref 0.833
_refine_ls_hydrogen_treatment mixed
_refine_ls_matrix_type full
_refine_ls_number_parameters 298
_refine_ls_number_reflns 5406
_refine_ls_number_restraints 0
_refine_ls_restrained_S_all 0.833
_refine_ls_R_factor_all 0.0304
_refine_ls_R_factor_gt 0.0293
_refine_ls_shift/su_max 0.002
_refine_ls_shift/su_mean 0.000
_refine_ls_structure_factor_coef Fsqd
_refine_ls_weighting_details 'w=1/[\s^2^(Fo^2^)+(0.0735P)^2^+1.2640P] where P=(Fo^2^+2Fc^2^)/3'
_refine_ls_weighting_scheme calc
_refine_ls_wR_factor_gt 0.0913
_refine_ls_wR_factor_ref 0.0925
_reflns_Friedel_coverage 0.000
_reflns_number_gt 5189
_reflns_number_total 5406
_reflns_threshold_expression 'I > 2\s(I)'
_cod_data_source_file c9dt03450a2.cif
_cod_data_source_block 095ZRT18
_cod_depositor_comments 'Adding full bibliography for 7701349--7701351.cif.'
_cod_database_code 7701350
_shelx_space_group_comment
;
The symmetry employed for this shelxl refinement is uniquely defined
by the following loop, which should always be used as a source of
symmetry information in preference to the above space-group names.
They are only intended as comments.
;
_shelx_estimated_absorpt_t_min 0.455
_shelx_estimated_absorpt_t_max 0.679
_shelxl_version_number 2014-3

loop_
_space_group_symop_operation_xyz
'x, y, z'
'-x, y+1/2, -z+1/2'
'-x, -y, -z'
'x, -y-1/2, z-1/2'

loop_
_atom_site_label
_atom_site_type_symbol
_atom_site_fract_x
_atom_site_fract_y
_atom_site_fract_z
_atom_site_U_iso_or_equiv
_atom_site_adp_type
_atom_site_occupancy
_atom_site_site_symmetry_order
_atom_site_calc_flag
_atom_site_refinement_flags_posn
_atom_site_refinement_flags_adp
C1 C 0.05578(14) 0.94183(7) 0.23645(8) 0.0225(2) Uani 1 1 d . .
C2 C 0.02515(15) 0.87484(7) 0.18999(8) 0.0246(3) Uani 1 1 d . .
C3 C 0.07721(15) 0.88018(7) 0.11834(8) 0.0237(3) Uani 1 1 d . .
C4 C 0.20393(14) 0.98880(7) 0.05581(8) 0.0241(3) Uani 1 1 d . .
C5 C 0.24900(15) 1.06128(7) 0.06786(8) 0.0263(3) Uani 1 1 d . .
C6 C 0.22025(15) 1.10103(7) 0.13520(8) 0.0258(3) Uani 1 1 d . .
C7 C 0.15208(15) 1.06819(7) 0.19171(8) 0.0233(2) Uani 1 1 d . .
C8 C 0.11764(14) 0.99175(7) 0.18519(7) 0.0210(2) Uani 1 1 d . .
C9 C 0.13699(14) 0.95331(7) 0.11444(7) 0.0218(2) Uani 1 1 d . .
C10 C -0.04606(19) 0.80631(8) 0.21542(9) 0.0350(3) Uani 1 1 d . .
H10A H -0.0532 0.7688 0.1738 0.052 Uiso 1 1 calc R U
H10B H -0.1521 0.8171 0.2229 0.052 Uiso 1 1 calc R U
H10C H 0.0208 0.7885 0.2662 0.052 Uiso 1 1 calc R U
C11 C 0.06075(18) 0.82072(8) 0.05553(8) 0.0322(3) Uani 1 1 d . .
H11A H 0.0030 0.7793 0.0711 0.048 Uiso 1 1 calc R U
H11B H 0.1660 0.8046 0.0514 0.048 Uiso 1 1 calc R U
H11C H 0.0026 0.8397 0.0033 0.048 Uiso 1 1 calc R U
C12 C 0.22183(18) 0.94794(9) -0.01817(9) 0.0340(3) Uani 1 1 d . .
H12A H 0.1174 0.9406 -0.0543 0.051 Uiso 1 1 calc R U
H12B H 0.2712 0.9004 -0.0023 0.051 Uiso 1 1 calc R U
H12C H 0.2885 0.9763 -0.0460 0.051 Uiso 1 1 calc R U
C13 C 0.32377(19) 1.10001(9) 0.00747(10) 0.0383(3) Uani 1 1 d . .
H13A H 0.4210 1.0745 0.0039 0.057 Uiso 1 1 calc R U
H13B H 0.3490 1.1505 0.0250 0.057 Uiso 1 1 calc R U
H13C H 0.2496 1.1000 -0.0455 0.057 Uiso 1 1 calc R U
C14 C 0.26302(19) 1.18152(8) 0.14425(10) 0.0361(3) Uani 1 1 d . .
H14A H 0.2508 1.1990 0.1967 0.054 Uiso 1 1 calc R U
H14B H 0.1929 1.2094 0.1013 0.054 Uiso 1 1 calc R U
H14C H 0.3730 1.1882 0.1407 0.054 Uiso 1 1 calc R U
C15 C 0.09791(18) 1.11356(7) 0.25383(9) 0.0317(3) Uani 1 1 d . .
H15A H 0.1903 1.1320 0.2933 0.047 Uiso 1 1 calc R U
H15B H 0.0334 1.0834 0.2812 0.047 Uiso 1 1 calc R U
H15C H 0.0348 1.1549 0.2274 0.047 Uiso 1 1 calc R U
C16 C 0.14541(19) 1.01533(8) 0.41358(9) 0.0343(3) Uani 1 1 d . .
H16A H 0.1723 1.0016 0.4706 0.051 Uiso 1 1 calc R U
H16B H 0.0491 1.0452 0.4022 0.051 Uiso 1 1 calc R U
H16C H 0.2326 1.0434 0.4012 0.051 Uiso 1 1 calc R U
C17 C -0.0511(2) 0.88286(9) 0.38687(10) 0.0410(4) Uani 1 1 d . .
H17A H -0.0352 0.8299 0.3863 0.061 Uiso 1 1 calc R U
H17B H -0.1540 0.8953 0.3517 0.061 Uiso 1 1 calc R U
H17C H -0.0483 0.8988 0.4419 0.061 Uiso 1 1 calc R U
C18 C 0.37584(18) 0.84037(8) 0.42349(8) 0.0326(3) Uani 1 1 d . .
C19 C 0.3451(3) 0.86641(13) 0.50377(10) 0.0618(6) Uani 1 1 d . .
H19A H 0.3781 0.9175 0.5129 0.093 Uiso 1 1 calc R U
H19B H 0.4056 0.8361 0.5476 0.093 Uiso 1 1 calc R U
H19C H 0.2320 0.8622 0.5021 0.093 Uiso 1 1 calc R U
C20 C 0.3309(2) 0.75928(9) 0.41221(11) 0.0441(4) Uani 1 1 d . .
H20A H 0.2176 0.7535 0.4092 0.066 Uiso 1 1 calc R U
H20B H 0.3917 0.7312 0.4579 0.066 Uiso 1 1 calc R U
H20C H 0.3547 0.7413 0.3623 0.066 Uiso 1 1 calc R U
C21 C 0.5531(2) 0.84841(10) 0.42932(10) 0.0411(4) Uani 1 1 d . .
H21A H 0.5774 0.8317 0.3791 0.062 Uiso 1 1 calc R U
H21B H 0.6122 0.8189 0.4743 0.062 Uiso 1 1 calc R U
H21C H 0.5835 0.8999 0.4384 0.062 Uiso 1 1 calc R U
C22 C 0.52474(17) 1.03166(8) 0.30858(9) 0.0317(3) Uani 1 1 d . .
H22A H 0.5376 1.0123 0.3639 0.038 Uiso 1 1 calc R U
H22B H 0.4362 1.0671 0.2977 0.038 Uiso 1 1 calc R U
C23 C 0.67548(19) 1.06737(9) 0.29877(10) 0.0383(3) Uani 1 1 d . .
H23A H 0.7698 1.0427 0.3321 0.046 Uiso 1 1 calc R U
H23B H 0.6783 1.1198 0.3133 0.046 Uiso 1 1 calc R U
C24 C 0.6661(2) 1.05708(10) 0.20907(10) 0.0403(4) Uani 1 1 d . .
H24A H 0.5956 1.0939 0.1764 0.048 Uiso 1 1 calc R U
H24B H 0.7721 1.0603 0.1973 0.048 Uiso 1 1 calc R U
C25 C 0.59826(16) 0.98109(8) 0.19351(8) 0.0317(3) Uani 1 1 d . .
H25A H 0.5369 0.9762 0.1371 0.038 Uiso 1 1 calc R U
H25B H 0.6836 0.9440 0.2039 0.038 Uiso 1 1 calc R U
B1 B 0.4461(2) 0.79440(9) 0.19195(10) 0.0348(4) Uani 1 1 d . .
N1 N 0.28394(14) 0.88219(6) 0.35358(7) 0.0253(2) Uani 1 1 d . .
Si1 Si 0.11112(4) 0.93032(2) 0.34966(2) 0.02483(10) Uani 1 1 d . .
Sc1 Sc 0.31030(3) 0.89099(2) 0.23761(2) 0.02048(8) Uani 1 1 d . .
O1 O 0.49522(11) 0.97226(5) 0.24969(6) 0.0271(2) Uani 1 1 d . .
H3 H 0.332(2) 0.7791(10) 0.2089(11) 0.037(4) Uiso 1 1 d . .
H4 H 0.525(2) 0.8240(11) 0.2476(12) 0.047(5) Uiso 1 1 d . .
H1 H 0.503(2) 0.7465(11) 0.1698(12) 0.052(6) Uiso 1 1 d . .
H2 H 0.411(2) 0.8405(11) 0.1470(11) 0.041(5) Uiso 1 1 d . .

loop_
_atom_site_aniso_label
_atom_site_aniso_U_11
_atom_site_aniso_U_22
_atom_site_aniso_U_33
_atom_site_aniso_U_23
_atom_site_aniso_U_13
_atom_site_aniso_U_12
C1 0.0226(6) 0.0195(5) 0.0265(6) -0.0022(5) 0.0077(5) 0.0000(4)
C2 0.0240(6) 0.0203(6) 0.0290(6) -0.0012(5) 0.0054(5) -0.0012(5)
C3 0.0243(6) 0.0197(6) 0.0258(6) -0.0031(5) 0.0032(5) 0.0012(5)
C4 0.0204(6) 0.0287(6) 0.0225(6) 0.0009(5) 0.0037(5) 0.0043(5)
C5 0.0211(6) 0.0296(6) 0.0276(6) 0.0053(5) 0.0044(5) 0.0007(5)
C6 0.0224(6) 0.0220(6) 0.0306(7) 0.0022(5) 0.0016(5) -0.0011(5)
C7 0.0220(6) 0.0195(6) 0.0273(6) -0.0019(5) 0.0034(5) 0.0010(4)
C8 0.0200(5) 0.0192(6) 0.0238(6) -0.0013(4) 0.0049(4) 0.0016(4)
C9 0.0210(6) 0.0212(6) 0.0224(6) -0.0014(4) 0.0031(4) 0.0023(4)
C10 0.0422(8) 0.0246(6) 0.0397(8) -0.0026(6) 0.0127(6) -0.0100(6)
C11 0.0391(7) 0.0257(6) 0.0299(7) -0.0085(5) 0.0043(6) -0.0005(5)
C12 0.0359(7) 0.0404(8) 0.0285(7) -0.0025(6) 0.0131(6) 0.0018(6)
C13 0.0378(8) 0.0408(8) 0.0394(8) 0.0076(6) 0.0154(7) -0.0042(6)
C14 0.0416(8) 0.0242(7) 0.0415(8) 0.0021(6) 0.0078(6) -0.0080(6)
C15 0.0369(7) 0.0209(6) 0.0389(8) -0.0065(5) 0.0124(6) 0.0001(5)
C16 0.0408(8) 0.0331(7) 0.0303(7) -0.0083(6) 0.0110(6) 0.0028(6)
C17 0.0438(9) 0.0454(9) 0.0411(9) -0.0011(7) 0.0249(7) -0.0088(7)
C18 0.0428(8) 0.0334(7) 0.0229(6) 0.0048(5) 0.0106(6) 0.0089(6)
C19 0.0868(15) 0.0769(14) 0.0235(8) 0.0106(8) 0.0167(8) 0.0408(12)
C20 0.0486(9) 0.0352(8) 0.0503(9) 0.0183(7) 0.0154(8) 0.0057(7)
C21 0.0405(8) 0.0444(9) 0.0330(7) 0.0056(6) -0.0021(6) 0.0036(7)
C22 0.0341(7) 0.0331(7) 0.0294(7) -0.0081(6) 0.0101(6) -0.0054(6)
C23 0.0347(8) 0.0448(9) 0.0362(8) -0.0082(6) 0.0098(6) -0.0110(6)
C24 0.0377(8) 0.0498(9) 0.0361(8) -0.0003(7) 0.0139(6) -0.0132(7)
C25 0.0269(6) 0.0429(8) 0.0282(7) -0.0023(6) 0.0123(5) -0.0017(6)
B1 0.0393(9) 0.0332(8) 0.0303(8) -0.0069(6) 0.0048(7) 0.0118(7)
N1 0.0323(6) 0.0241(5) 0.0212(5) 0.0013(4) 0.0093(4) 0.0028(4)
Si1 0.02884(19) 0.02405(18) 0.02474(18) -0.00249(12) 0.01260(14) -0.00091(13)
Sc1 0.02348(13) 0.01942(13) 0.01934(13) -0.00138(8) 0.00662(9) 0.00201(8)
O1 0.0270(4) 0.0306(5) 0.0257(4) -0.0053(4) 0.0106(4) -0.0029(4)

loop_
_atom_type_symbol
_atom_type_description
_atom_type_scat_dispersion_real
_atom_type_scat_dispersion_imag
_atom_type_scat_source
C C 0.0181 0.0091 'International Tables Vol C Tables 4.2.6.8 and 6.1.1.4'
H H 0.0000 0.0000 'International Tables Vol C Tables 4.2.6.8 and 6.1.1.4'
B B 0.0090 0.0039 'International Tables Vol C Tables 4.2.6.8 and 6.1.1.4'
N N 0.0311 0.0180 'International Tables Vol C Tables 4.2.6.8 and 6.1.1.4'
Si Si 0.2541 0.3302 'International Tables Vol C Tables 4.2.6.8 and 6.1.1.4'
Sc Sc 0.3119 1.5331 'International Tables Vol C Tables 4.2.6.8 and 6.1.1.4'
O O 0.0492 0.0322 'International Tables Vol C Tables 4.2.6.8 and 6.1.1.4'

loop_
_geom_angle_atom_site_label_1
_geom_angle_atom_site_label_2
_geom_angle_atom_site_label_3
_geom_angle
C2 C1 C8 104.33(10)
C2 C1 Si1 115.82(9)
C8 C1 Si1 130.14(9)
C2 C1 Sc1 74.18(7)
C8 C1 Sc1 77.14(7)
Si1 C1 Sc1 86.28(5)
C3 C2 C1 111.28(11)
C3 C2 C10 123.19(12)
C1 C2 C10 125.48(12)
C3 C2 Sc1 76.85(8)
C1 C2 Sc1 70.92(7)
C10 C2 Sc1 117.31(9)
C2 C3 C9 107.34(11)
C2 C3 C11 124.93(12)
C9 C3 C11 127.60(12)
C2 C3 Sc1 70.32(7)
C9 C3 Sc1 74.61(7)
C11 C3 Sc1 123.68(9)
C5 C4 C9 118.63(12)
C5 C4 C12 121.22(12)
C9 C4 C12 120.14(12)
C4 C5 C6 120.62(12)
C4 C5 C13 119.83(13)
C6 C5 C13 119.50(12)
C7 C6 C5 121.64(12)
C7 C6 C14 119.02(13)
C5 C6 C14 119.34(12)
C6 C7 C8 119.13(12)
C6 C7 C15 120.55(11)
C8 C7 C15 119.97(12)
C7 C8 C9 118.63(11)
C7 C8 C1 131.94(11)
C9 C8 C1 109.34(10)
C7 C8 Sc1 125.49(8)
C9 C8 Sc1 75.05(7)
C1 C8 Sc1 68.52(7)
C4 C9 C8 120.89(11)
C4 C9 C3 131.68(12)
C8 C9 C3 107.43(11)
C4 C9 Sc1 121.53(8)
C8 C9 Sc1 71.87(7)
C3 C9 Sc1 72.37(7)
N1 C18 C21 110.33(12)
N1 C18 C20 108.90(12)
C21 C18 C20 108.94(13)
N1 C18 C19 112.70(12)
C21 C18 C19 107.22(15)
C20 C18 C19 108.66(15)
O1 C22 C23 105.21(11)
C22 C23 C24 102.38(12)
C25 C24 C23 102.55(12)
O1 C25 C24 105.04(11)
C18 N1 Si1 126.35(9)
C18 N1 Sc1 131.01(9)
Si1 N1 Sc1 102.42(5)
N1 Si1 C16 112.32(6)
N1 Si1 C17 117.61(7)
C16 Si1 C17 102.34(7)
N1 Si1 C1 96.14(5)
C16 Si1 C1 117.94(6)
C17 Si1 C1 111.34(7)
N1 Si1 Sc1 42.73(4)
C16 Si1 Sc1 122.64(5)
C17 Si1 Sc1 134.68(5)
C1 Si1 Sc1 54.01(4)
N1 Sc1 O1 102.13(4)
N1 Sc1 B1 115.99(5)
O1 Sc1 B1 97.36(5)
N1 Sc1 C1 74.15(4)
O1 Sc1 C1 113.47(4)
B1 Sc1 C1 145.22(5)
N1 Sc1 C2 88.74(5)
O1 Sc1 C2 142.13(4)
B1 Sc1 C2 110.33(5)
C1 Sc1 C2 34.90(4)
N1 Sc1 C8 100.71(4)
O1 Sc1 C8 87.04(4)
B1 Sc1 C8 140.93(5)
C1 Sc1 C8 34.35(4)
C2 Sc1 C8 55.17(4)
N1 Sc1 C3 121.55(5)
O1 Sc1 C3 124.70(4)
B1 Sc1 C3 92.50(5)
C1 Sc1 C3 57.19(4)
C2 Sc1 C3 32.83(4)
C8 Sc1 C3 55.02(4)
N1 Sc1 C9 130.76(4)
O1 Sc1 C9 93.08(4)
B1 Sc1 C9 107.86(5)
C1 Sc1 C9 56.91(4)
C2 Sc1 C9 54.65(4)
C8 Sc1 C9 33.08(4)
C3 Sc1 C9 33.02(4)
N1 Sc1 Si1 34.85(3)
O1 Sc1 Si1 107.82(3)
B1 Sc1 Si1 144.26(5)
C1 Sc1 Si1 39.72(3)
C2 Sc1 Si1 62.72(3)
C8 Sc1 Si1 66.99(3)
C3 Sc1 Si1 93.47(3)
C9 Sc1 Si1 95.91(3)
C22 O1 C25 109.43(10)
C22 O1 Sc1 125.66(8)
C25 O1 Sc1 124.55(8)

loop_
_geom_bond_atom_site_label_1
_geom_bond_atom_site_label_2
_geom_bond_distance
C1 C2 1.4506(17)
C1 C8 1.4530(17)
C1 Si1 1.8925(13)
C1 Sc1 2.3963(12)
C2 C3 1.4046(19)
C2 C10 1.5066(18)
C2 Sc1 2.4396(13)
C3 C9 1.4425(17)
C3 C11 1.5112(17)
C3 Sc1 2.5230(13)
C4 C5 1.3844(19)
C4 C9 1.4272(18)
C4 C12 1.5076(18)
C5 C6 1.4317(19)
C5 C13 1.5178(19)
C6 C7 1.3830(19)
C6 C14 1.5179(18)
C7 C8 1.4292(17)
C7 C15 1.5071(18)
C8 C9 1.4420(17)
C8 Sc1 2.5106(12)
C9 Sc1 2.5523(12)
C16 Si1 1.8835(14)
C17 Si1 1.8889(15)
C18 N1 1.4845(17)
C18 C21 1.528(2)
C18 C20 1.535(2)
C18 C19 1.534(2)
C22 O1 1.4624(16)
C22 C23 1.509(2)
C23 C24 1.527(2)
C24 C25 1.509(2)
C25 O1 1.4673(15)
B1 Sc1 2.3572(16)
N1 Si1 1.7294(12)
N1 Sc1 2.0535(11)
Si1 Sc1 2.9555(4)
Sc1 O1 2.1640(10)

loop_
_geom_torsion_atom_site_label_1
_geom_torsion_atom_site_label_2
_geom_torsion_atom_site_label_3
_geom_torsion_atom_site_label_4
_geom_torsion
C8 C1 C2 C3 5.01(14)
Si1 C1 C2 C3 -144.62(10)
Sc1 C1 C2 C3 -66.86(10)
C8 C1 C2 C10 -177.67(13)
Si1 C1 C2 C10 32.71(17)
Sc1 C1 C2 C10 110.47(13)
C8 C1 C2 Sc1 71.87(8)
Si1 C1 C2 Sc1 -77.76(7)
C1 C2 C3 C9 -2.81(15)
C10 C2 C3 C9 179.80(12)
Sc1 C2 C3 C9 -65.99(9)
C1 C2 C3 C11 -178.87(12)
C10 C2 C3 C11 3.7(2)
Sc1 C2 C3 C11 117.95(13)
C1 C2 C3 Sc1 63.18(9)
C10 C2 C3 Sc1 -114.22(13)
C9 C4 C5 C6 -3.72(18)
C12 C4 C5 C6 175.19(12)
C9 C4 C5 C13 178.69(12)
C12 C4 C5 C13 -2.39(19)
C4 C5 C6 C7 2.26(19)
C13 C5 C6 C7 179.85(13)
C4 C5 C6 C14 -176.72(12)
C13 C5 C6 C14 0.87(19)
C5 C6 C7 C8 3.56(19)
C14 C6 C7 C8 -177.46(12)
C5 C6 C7 C15 -169.63(12)
C14 C6 C7 C15 9.35(19)
C6 C7 C8 C9 -7.58(18)
C15 C7 C8 C9 165.65(12)
C6 C7 C8 C1 176.10(13)
C15 C7 C8 C1 -10.7(2)
C6 C7 C8 Sc1 84.04(14)
C15 C7 C8 Sc1 -102.74(13)
C2 C1 C8 C7 171.28(13)
Si1 C1 C8 C7 -45.3(2)
Sc1 C1 C8 C7 -119.02(14)
C2 C1 C8 C9 -5.30(13)
Si1 C1 C8 C9 138.16(10)
Sc1 C1 C8 C9 64.40(9)
C2 C1 C8 Sc1 -69.70(8)
Si1 C1 C8 Sc1 73.76(10)
C5 C4 C9 C8 -0.50(18)
C12 C4 C9 C8 -179.42(11)
C5 C4 C9 C3 178.80(13)
C12 C4 C9 C3 -0.1(2)
C5 C4 C9 Sc1 -87.15(13)
C12 C4 C9 Sc1 93.92(13)
C7 C8 C9 C4 6.16(17)
C1 C8 C9 C4 -176.74(11)
Sc1 C8 C9 C4 -116.44(11)
C7 C8 C9 C3 -173.29(11)
C1 C8 C9 C3 3.81(14)
Sc1 C8 C9 C3 64.10(8)
C7 C8 C9 Sc1 122.60(11)
C1 C8 C9 Sc1 -60.30(8)
C2 C3 C9 C4 180.00(13)
C11 C3 C9 C4 -4.1(2)
Sc1 C3 C9 C4 116.86(14)
C2 C3 C9 C8 -0.63(14)
C11 C3 C9 C8 175.29(12)
Sc1 C3 C9 C8 -63.77(8)
C2 C3 C9 Sc1 63.14(9)
C11 C3 C9 Sc1 -120.93(13)
O1 C22 C23 C24 32.16(16)
C22 C23 C24 C25 -39.12(16)
C23 C24 C25 O1 31.73(15)
C21 C18 N1 Si1 -142.79(11)
C20 C18 N1 Si1 97.69(13)
C19 C18 N1 Si1 -23.0(2)
C21 C18 N1 Sc1 43.73(17)
C20 C18 N1 Sc1 -75.79(16)
C19 C18 N1 Sc1 163.55(13)
C18 N1 Si1 C16 70.53(13)
Sc1 N1 Si1 C16 -114.51(7)
C18 N1 Si1 C17 -47.86(14)
Sc1 N1 Si1 C17 127.10(7)
C18 N1 Si1 C1 -165.86(12)
Sc1 N1 Si1 C1 9.11(6)
C18 N1 Si1 Sc1 -174.97(14)
C2 C1 Si1 N1 62.80(10)
C8 C1 Si1 N1 -77.34(12)
Sc1 C1 Si1 N1 -7.63(5)
C2 C1 Si1 C16 -177.89(10)
C8 C1 Si1 C16 41.96(14)
Sc1 C1 Si1 C16 111.68(6)
C2 C1 Si1 C17 -60.05(12)
C8 C1 Si1 C17 159.80(12)
Sc1 C1 Si1 C17 -130.48(6)
C2 C1 Si1 Sc1 70.43(9)
C8 C1 Si1 Sc1 -69.71(11)
C23 C22 O1 C25 -12.86(15)
C23 C22 O1 Sc1 173.80(9)
C24 C25 O1 C22 -12.13(15)
C24 C25 O1 Sc1 161.31(9)
